data_1543223
loop_
_publ_author_name
'Burgener, Matthias'
'Aboulfadl, Hanane'
'Labat, Ga\"el Charles'
'Bonin, Michel'
'Sommer, Martin'
'Sankolli, Ravish'
'W\"ubbenhorst, Michael'
'Hulliger, J\"urg'

_publ_section_title
;
 Peculiar orientational disorder in 4-bromo-4'-nitrobiphenyl (BNBP) and
 4-bromo-4'-cyanobiphenyl (BCNBP) leading to bipolar crystals
;
_journal_issue 3
_journal_name_full IUCrJ
_journal_page_first 219
_journal_page_last 225
_journal_paper_doi 10.1107/S2052252516006709
_journal_volume 3
_journal_year 2016
_chemical_formula_moiety 'C13 H8 Br N'
_chemical_formula_sum 'C13 H8 Br N'
_chemical_formula_weight 258.11
_chemical_name_common 4-bromo-4'-cyano-biphenyl
_chemical_name_systematic
; 
 ? 
;
_space_group_IT_number 4
_symmetry_cell_setting monoclinic
_symmetry_space_group_name_Hall 'P 2yb'
_symmetry_space_group_name_H-M 'P 1 21 1'
_atom_sites_solution_hydrogens geom
_atom_sites_solution_primary direct
_atom_sites_solution_secondary difmap
_audit_creation_method SHELXL-97
_cell_angle_alpha 90.00
_cell_angle_beta 97.429(8)
_cell_angle_gamma 90.00
_cell_formula_units_Z 8
_cell_length_a 9.5964(9)
_cell_length_b 14.6438(8)
_cell_length_c 15.5585(15)
_cell_measurement_reflns_used 8085
_cell_measurement_temperature 293(2)
_cell_measurement_theta_max 28.14
_cell_measurement_theta_min 2.37
_cell_volume 2168.0(3)
_computing_cell_refinement 'STOE X-AREA'
_computing_data_collection 'STOE X-AREA'
_computing_data_reduction 'STOE X-RED'
_computing_molecular_graphics 'PLATON (Speck, 2003)'
_computing_publication_material SHELX-97
_computing_structure_refinement 'SHELXL-97 (Sheldrick, 1997)'
_computing_structure_solution 'SHELXS-97 (Sheldrick, 1990)'
_diffrn_ambient_temperature 293(2)
_diffrn_detector_area_resol_mean 6.67
_diffrn_measured_fraction_theta_full 'ACTA 50'
_diffrn_measured_fraction_theta_max 0.910
_diffrn_measurement_device_type 'STOE IPS 2'
_diffrn_measurement_method 'omega scan'
_diffrn_radiation_monochromator graphite
_diffrn_radiation_source 'fine-focus sealed tube'
_diffrn_radiation_type MoK\a
_diffrn_radiation_wavelength 0.71073
_diffrn_reflns_av_R_equivalents 0.1098
_diffrn_reflns_av_sigmaI/netI 0.1591
_diffrn_reflns_limit_h_max 14
_diffrn_reflns_limit_h_min -14
_diffrn_reflns_limit_k_max 18
_diffrn_reflns_limit_k_min -18
_diffrn_reflns_limit_l_max 23
_diffrn_reflns_limit_l_min -23
_diffrn_reflns_number 26508
_diffrn_reflns_theta_full 'ACTA 50'
_diffrn_reflns_theta_max 32.04
_diffrn_reflns_theta_min 2.14
_exptl_absorpt_coefficient_mu 3.754
_exptl_absorpt_correction_T_max 0.1115
_exptl_absorpt_correction_T_min 0.0804
_exptl_absorpt_correction_type sphere
_exptl_absorpt_process_details
;
Interpolation using  Int.Tab. Vol. C (1992) p. 523,Tab. 6.3.3.3
for values of muR in the range 0-2.5, and Int.Tab. Vol.II (1959)
p.302; Table 5.3.6 B for muR in the range 2.6-10.0.
The interpolation procedure of C.W.Dwiggins Jr (Acta Cryst.(1975)
A31,146-148) is used with some modification.
;
_exptl_crystal_colour colourless
_exptl_crystal_density_diffrn 1.582
_exptl_crystal_density_meas ?
_exptl_crystal_density_method 'not measured'
_exptl_crystal_description prismatic
_exptl_crystal_F_000 1024
_exptl_crystal_size_max 0.60
_exptl_crystal_size_mid 0.39
_exptl_crystal_size_min 0.15
_exptl_crystal_size_rad 0.5000
_refine_diff_density_max 0.376
_refine_diff_density_min -0.590
_refine_diff_density_rms 0.069
_refine_ls_abs_structure_details 'Flack H D (1983), Acta Cryst. A39, 876-881'
_refine_ls_abs_structure_Flack 0.08(2)
_refine_ls_extinction_coef 0.0011(2)
_refine_ls_extinction_expression Fc^*^=kFc[1+0.001xFc^2^\l^3^/sin(2\q)]^-1/4^
_refine_ls_extinction_method SHELXL
_refine_ls_goodness_of_fit_ref 0.978
_refine_ls_hydrogen_treatment mixed
_refine_ls_matrix_type full
_refine_ls_number_parameters 535
_refine_ls_number_reflns 13559
_refine_ls_number_restraints 581
_refine_ls_restrained_S_all 0.976
_refine_ls_R_factor_all 0.2336
_refine_ls_R_factor_gt 0.0708
_refine_ls_shift/su_max 0.000
_refine_ls_shift/su_mean 0.000
_refine_ls_structure_factor_coef Fsqd
_refine_ls_weighting_details 'calc w=1/[\s^2^(Fo^2^)+(0.0567P)^2^+0.0000P] where P=(Fo^2^+2Fc^2^)/3'
_refine_ls_weighting_scheme calc
_refine_ls_wR_factor_gt 0.1270
_refine_ls_wR_factor_ref 0.1844
_reflns_number_gt 4359
_reflns_number_total 13559
_reflns_threshold_expression >2sigma(I)
_cod_data_source_file bi5055.cif
_cod_data_source_block BCNBP_top
_cod_depositor_comments
;
The following automatic conversions were performed:

'_exptl_crystal_density_meas' value 'not measured' was changed to '?'
- the value is perceived as not measured.

Automatic conversion script
Id: cif_fix_values 4268 2015-11-12 08:31:59Z antanas 
;
_cod_original_sg_symbol_H-M 'P 21'
_cod_database_code 1543223
_exptl_absorpt_correction_t_ave 0.0987

loop_
_symmetry_equiv_pos_as_xyz
'x, y, z'
'-x, y+1/2, -z'

loop_
_atom_site_label
_atom_site_type_symbol
_atom_site_fract_x
_atom_site_fract_y
_atom_site_fract_z
_atom_site_U_iso_or_equiv
_atom_site_adp_type
_atom_site_occupancy
_atom_site_symmetry_multiplicity
_atom_site_calc_flag
_atom_site_refinement_flags
Br1 Br 0.3929(2) 0.54111(13) 0.37873(14) 0.0800(6) Uani 1 1 d D
C1 C 0.3851(10) 0.4124(5) 0.3773(6) 0.062(4) Uani 1 1 d DU
C2 C 0.5067(10) 0.3634(6) 0.4074(5) 0.061(4) Uani 1 1 d DU
H2 H 0.5895 0.3947 0.4260 0.073 Uiso 1 1 calc R
C3 C 0.5054(8) 0.2687(6) 0.4099(6) 0.048(3) Uani 1 1 d DU
H3 H 0.5874 0.2375 0.4303 0.058 Uiso 1 1 calc R
C4 C 0.3830(10) 0.2192(5) 0.3824(6) 0.043(3) Uani 1 1 d DU
C5 C 0.2624(9) 0.2684(6) 0.3530(6) 0.046(3) Uani 1 1 d DU
H5 H 0.1791 0.2375 0.3350 0.055 Uiso 1 1 calc R
C6 C 0.2646(10) 0.3626(6) 0.3502(6) 0.061(4) Uani 1 1 d DU
H6 H 0.1826 0.3937 0.3295 0.073 Uiso 1 1 calc R
C11 C 0.3633(9) -0.0704(5) 0.3682(5) 0.049(3) Uani 1 1 d DU
C12 C 0.2567(8) -0.0217(6) 0.3992(5) 0.061(4) Uani 1 1 d DU
H12 H 0.1805 -0.0525 0.4168 0.074 Uiso 1 1 calc R
C13 C 0.2629(9) 0.0722(6) 0.4041(6) 0.057(4) Uani 1 1 d DU
H13 H 0.1910 0.1045 0.4251 0.068 Uiso 1 1 calc R
C14 C 0.3764(9) 0.1187(5) 0.3778(6) 0.046(3) Uani 1 1 d DU
C15 C 0.4830(9) 0.0692(5) 0.3474(6) 0.048(3) Uani 1 1 d DU
H15 H 0.5599 0.0998 0.3307 0.058 Uiso 1 1 calc R
C16 C 0.4771(8) -0.0246(5) 0.3416(5) 0.045(3) Uani 1 1 d DU
H16 H 0.5485 -0.0569 0.3200 0.054 Uiso 1 1 calc R
C7 C 0.3558(14) -0.1688(6) 0.3614(11) 0.070(3) Uani 1 1 d DU
N1 N 0.3602(16) -0.2481(6) 0.3707(9) 0.097(3) Uani 1 1 d D
Br2 Br 0.1500(6) 0.6224(3) 0.1389(4) 0.0750(16) Uani 0.293(4) 1 d PD
N121 N 0.159(2) 0.6652(8) 0.1491(13) 0.079(3) Uani 0.707(4) 1 d PDU
C127 C 0.1427(16) 0.5903(7) 0.1317(10) 0.066(3) Uani 0.707(4) 1 d PDU
C27 C 0.1016(18) -0.0890(5) 0.1162(11) 0.070(3) Uani 0.293(4) 1 d PDU
Br21 Br 0.1097(3) -0.1175(2) 0.1214(2) 0.0812(10) Uani 0.707(4) 1 d PD
N21 N 0.063(4) -0.1636(9) 0.117(3) 0.097(3) Uani 0.293(4) 1 d PDU
C21 C 0.1377(9) 0.4920(5) 0.1295(5) 0.061(4) Uani 1 1 d DU
C22 C 0.2473(9) 0.4419(6) 0.1016(5) 0.061(4) Uani 1 1 d DU
H22 H 0.3244 0.4723 0.0846 0.073 Uiso 1 1 calc R
C23 C 0.2420(9) 0.3479(6) 0.0990(6) 0.050(3) Uani 1 1 d DU
H23 H 0.3159 0.3157 0.0803 0.060 Uiso 1 1 calc R
C24 C 0.1283(9) 0.3000(5) 0.1240(6) 0.045(3) Uani 1 1 d DU
C25 C 0.0189(9) 0.3520(6) 0.1515(6) 0.056(4) Uani 1 1 d DU
H25 H -0.0589 0.3219 0.1679 0.068 Uiso 1 1 calc R
C26 C 0.0234(9) 0.4455(6) 0.1551(7) 0.068(4) Uani 1 1 d DU
H26 H -0.0499 0.4778 0.1745 0.082 Uiso 1 1 calc R
C31 C 0.1110(10) 0.0094(4) 0.1192(5) 0.055(3) Uani 1 1 d DU
C32 C -0.0070(9) 0.0619(6) 0.0921(5) 0.064(4) Uani 1 1 d DU
H32 H -0.0916 0.0333 0.0721 0.077 Uiso 1 1 calc R
C33 C -0.0001(9) 0.1564(6) 0.0947(6) 0.057(4) Uani 1 1 d DU
H33 H -0.0796 0.1910 0.0763 0.069 Uiso 1 1 calc R
C34 C 0.1272(9) 0.1997(5) 0.1250(6) 0.042(3) Uani 1 1 d DU
C35 C 0.2437(9) 0.1462(6) 0.1515(6) 0.057(4) Uani 1 1 d DU
H35 H 0.3285 0.1744 0.1716 0.069 Uiso 1 1 calc R
C36 C 0.2371(9) 0.0518(6) 0.1490(6) 0.052(3) Uani 1 1 d DU
H36 H 0.3166 0.0172 0.1671 0.062 Uiso 1 1 calc R
Br4 Br 0.88843(16) 1.29154(12) 0.39912(12) 0.0703(5) Uani 1 1 d D
C41 C 0.8824(8) 1.1616(4) 0.3926(7) 0.056(3) Uani 1 1 d DU
C42 C 0.8692(8) 1.1093(6) 0.4653(7) 0.064(4) Uani 1 1 d DU
H42 H 0.8655 1.1376 0.5185 0.076 Uiso 1 1 calc R
C43 C 0.8616(8) 1.0150(6) 0.4592(5) 0.051(3) Uani 1 1 d DU
H43 H 0.8527 0.9807 0.5085 0.062 Uiso 1 1 calc R
C44 C 0.8670(9) 0.9708(5) 0.3808(6) 0.038(3) Uani 1 1 d DU
C45 C 0.8805(9) 1.0240(6) 0.3080(6) 0.053(3) Uani 1 1 d DU
H45 H 0.8852 0.9960 0.2548 0.063 Uiso 1 1 calc R
C46 C 0.8869(9) 1.1180(7) 0.3144(6) 0.059(4) Uani 1 1 d DU
H46 H 0.8944 1.1526 0.2651 0.071 Uiso 1 1 calc R
C47 C 0.8347(14) 0.5788(6) 0.3594(10) 0.070(3) Uani 1 1 d DU
N41 N 0.8679(14) 0.5061(7) 0.3539(11) 0.097(3) Uani 1 1 d DU
C51 C 0.8416(10) 0.6781(5) 0.3604(6) 0.053(3) Uani 1 1 d DU
C52 C 0.9372(9) 0.7248(6) 0.3175(5) 0.061(3) Uani 1 1 d DU
H52 H 0.9952 0.6928 0.2846 0.073 Uiso 1 1 calc R
C53 C 0.9472(9) 0.8192(6) 0.3233(6) 0.056(4) Uani 1 1 d DU
H53 H 1.0122 0.8493 0.2940 0.067 Uiso 1 1 calc R
C54 C 0.8629(9) 0.8702(5) 0.3718(6) 0.043(3) Uani 1 1 d DU
C55 C 0.7665(10) 0.8214(6) 0.4150(6) 0.055(4) Uani 1 1 d DU
H55 H 0.7087 0.8530 0.4483 0.066 Uiso 1 1 calc R
C56 C 0.7563(9) 0.7279(6) 0.4087(5) 0.058(4) Uani 1 1 d DU
H56 H 0.6909 0.6974 0.4375 0.070 Uiso 1 1 calc R
C71 C 0.6440(10) 0.7374(5) 0.1394(6) 0.059(3) Uani 1 1 d DU
C72 C 0.7381(9) 0.6965(6) 0.0909(6) 0.063(4) Uani 1 1 d DU
H72 H 0.7991 0.7317 0.0629 0.076 Uiso 1 1 calc R
C73 C 0.7394(9) 0.6019(6) 0.0851(6) 0.053(4) Uani 1 1 d DU
H73 H 0.8024 0.5736 0.0529 0.064 Uiso 1 1 calc R
C74 C 0.6479(10) 0.5486(5) 0.1266(6) 0.048(3) Uani 1 1 d DU
C75 C 0.5559(10) 0.5913(6) 0.1749(6) 0.064(4) Uani 1 1 d DU
H75 H 0.4950 0.5565 0.2033 0.077 Uiso 1 1 calc R
C76 C 0.5535(9) 0.6846(6) 0.1812(6) 0.067(4) Uani 1 1 d DU
H76 H 0.4908 0.7126 0.2138 0.081 Uiso 1 1 calc R
C61 C 0.6250(8) 0.2578(4) 0.1075(6) 0.050(3) Uani 1 1 d DU
C62 C 0.6170(8) 0.3002(6) 0.1864(6) 0.053(3) Uani 1 1 d DU
H62 H 0.6066 0.2653 0.2351 0.064 Uiso 1 1 calc R
C63 C 0.6246(9) 0.3941(6) 0.1927(6) 0.059(4) Uani 1 1 d DU
H63 H 0.6194 0.4219 0.2459 0.071 Uiso 1 1 calc R
C64 C 0.6397(9) 0.4481(5) 0.1208(6) 0.043(3) Uani 1 1 d DU
C65 C 0.6482(9) 0.4046(6) 0.0428(6) 0.054(3) Uani 1 1 d DU
H65 H 0.6596 0.4393 -0.0058 0.064 Uiso 1 1 calc R
C66 C 0.6403(8) 0.3104(6) 0.0355(6) 0.053(3) Uani 1 1 d DU
H66 H 0.6454 0.2826 -0.0178 0.064 Uiso 1 1 calc R
Br6 Br 0.61085(17) 0.13112(14) 0.09958(14) 0.0806(6) Uani 1 1 d DU
C67 C 0.6367(14) 0.8368(6) 0.1452(9) 0.066(3) Uani 1 1 d DU
N61 N 0.6650(12) 0.9093(7) 0.1432(9) 0.079(3) Uani 1 1 d DU

loop_
_atom_site_aniso_label
_atom_site_aniso_U_11
_atom_site_aniso_U_22
_atom_site_aniso_U_33
_atom_site_aniso_U_23
_atom_site_aniso_U_13
_atom_site_aniso_U_12
Br1 0.1049(15) 0.0622(11) 0.0822(13) 0.0058(10) 0.0481(11) -0.0092(11)
C1 0.071(7) 0.065(7) 0.053(8) 0.010(6) 0.023(6) 0.005(6)
C2 0.055(7) 0.068(8) 0.061(8) 0.002(6) 0.010(6) -0.003(6)
C3 0.027(5) 0.068(8) 0.050(7) -0.003(5) 0.008(5) 0.002(5)
C4 0.047(6) 0.040(6) 0.047(6) -0.001(5) 0.018(5) 0.000(5)
C5 0.035(5) 0.055(7) 0.048(7) -0.010(5) 0.004(5) 0.003(4)
C6 0.061(7) 0.072(8) 0.051(8) -0.001(6) 0.012(6) 0.002(6)
C11 0.050(7) 0.045(7) 0.052(8) 0.002(6) 0.002(6) 0.002(5)
C12 0.045(7) 0.060(8) 0.079(9) -0.007(7) 0.009(6) -0.001(6)
C13 0.035(6) 0.074(8) 0.064(8) -0.009(6) 0.017(6) -0.001(5)
C14 0.047(6) 0.060(6) 0.030(6) -0.024(5) -0.002(5) -0.009(5)
C15 0.035(6) 0.056(7) 0.053(7) -0.008(5) 0.004(5) 0.001(5)
C16 0.050(6) 0.045(6) 0.044(6) -0.006(5) 0.018(5) 0.017(5)
C7 0.070(5) 0.066(4) 0.073(5) 0.002(4) 0.003(4) -0.004(4)
N1 0.119(7) 0.066(5) 0.100(7) -0.015(5) -0.007(5) -0.009(4)
Br2 0.074(3) 0.050(3) 0.104(4) -0.009(3) 0.022(2) 0.004(3)
N121 0.084(6) 0.064(5) 0.086(6) -0.003(5) -0.005(5) 0.022(5)
C127 0.065(6) 0.072(5) 0.059(6) 0.001(5) -0.006(5) 0.008(5)
C27 0.070(5) 0.066(4) 0.073(5) 0.002(4) 0.003(4) -0.004(4)
Br21 0.106(2) 0.0676(19) 0.079(2) -0.0140(15) 0.0483(17) -0.0085(16)
N21 0.119(7) 0.066(5) 0.100(7) -0.015(5) -0.007(5) -0.009(4)
C21 0.059(7) 0.062(7) 0.060(9) -0.002(7) -0.005(6) 0.002(6)
C22 0.053(7) 0.073(9) 0.060(8) 0.002(6) 0.017(6) -0.014(6)
C23 0.035(6) 0.050(7) 0.063(8) -0.003(5) 0.001(6) 0.006(4)
C24 0.026(5) 0.057(6) 0.052(7) 0.013(6) 0.008(5) 0.015(4)
C25 0.037(6) 0.078(9) 0.057(8) 0.012(6) 0.019(6) 0.004(5)
C26 0.040(6) 0.080(9) 0.082(9) 0.011(7) -0.003(6) 0.005(6)
C31 0.075(6) 0.059(5) 0.038(7) -0.021(5) 0.035(5) -0.011(5)
C32 0.059(7) 0.078(9) 0.060(8) -0.010(6) 0.024(6) -0.019(5)
C33 0.048(6) 0.066(8) 0.058(8) -0.006(6) 0.009(6) -0.001(5)
C34 0.035(5) 0.048(6) 0.041(6) -0.002(5) 0.000(5) 0.006(4)
C35 0.055(7) 0.068(8) 0.048(7) -0.002(6) 0.002(6) 0.008(6)
C36 0.059(6) 0.051(7) 0.044(7) 0.002(5) 0.004(5) 0.015(5)
Br4 0.0501(10) 0.0634(12) 0.0999(15) -0.0040(11) 0.0187(9) -0.0013(9)
C41 0.032(6) 0.069(7) 0.065(7) 0.007(6) -0.002(6) -0.001(5)
C42 0.046(6) 0.075(8) 0.069(8) -0.006(6) 0.005(6) 0.000(6)
C43 0.065(7) 0.056(7) 0.037(6) 0.003(5) 0.024(5) -0.006(5)
C44 0.036(6) 0.041(5) 0.040(6) 0.001(4) 0.009(5) -0.001(5)
C45 0.052(6) 0.065(7) 0.042(6) 0.001(5) 0.014(6) -0.006(6)
C46 0.055(7) 0.064(8) 0.059(8) -0.001(6) 0.009(6) -0.012(6)
C47 0.070(5) 0.066(4) 0.073(5) 0.002(4) 0.003(4) -0.004(4)
N41 0.119(7) 0.066(5) 0.100(7) -0.015(5) -0.007(5) -0.009(4)
C51 0.068(7) 0.051(6) 0.041(7) 0.016(5) 0.006(5) 0.000(5)
C52 0.073(7) 0.060(7) 0.053(7) -0.013(5) 0.020(6) 0.010(5)
C53 0.053(6) 0.063(7) 0.058(7) -0.013(5) 0.038(6) -0.003(5)
C54 0.036(5) 0.051(6) 0.040(7) 0.002(5) -0.007(5) 0.013(5)
C55 0.058(7) 0.065(8) 0.044(7) 0.001(6) 0.016(6) 0.001(6)
C56 0.062(7) 0.061(8) 0.051(7) 0.013(6) 0.008(6) 0.000(6)
C71 0.058(6) 0.058(6) 0.055(8) -0.013(6) -0.014(5) 0.003(5)
C72 0.058(7) 0.078(9) 0.053(8) 0.008(6) 0.007(6) -0.004(6)
C73 0.055(7) 0.066(8) 0.039(7) 0.014(5) 0.010(6) 0.007(5)
C74 0.048(6) 0.066(7) 0.033(6) 0.002(6) 0.013(5) -0.001(6)
C75 0.074(8) 0.061(8) 0.058(8) -0.009(6) 0.008(6) 0.002(6)
C76 0.048(6) 0.084(9) 0.070(8) -0.024(6) 0.005(6) 0.000(5)
C61 0.031(6) 0.055(4) 0.065(6) -0.001(4) 0.014(6) 0.003(5)
C62 0.057(7) 0.060(6) 0.044(6) 0.014(5) 0.010(6) -0.008(6)
C63 0.058(7) 0.067(7) 0.056(8) -0.002(6) 0.020(6) -0.005(6)
C64 0.032(6) 0.052(7) 0.049(6) -0.004(5) 0.018(5) 0.004(5)
C65 0.053(6) 0.063(7) 0.047(7) -0.002(5) 0.011(6) 0.010(5)
C66 0.047(6) 0.076(7) 0.036(6) -0.014(5) 0.005(5) 0.000(6)
Br6 0.0535(11) 0.0702(13) 0.1198(18) -0.0060(13) 0.0175(11) -0.0076(10)
C67 0.065(6) 0.072(5) 0.059(6) 0.001(5) -0.006(5) 0.008(5)
N61 0.084(6) 0.064(5) 0.086(6) -0.003(5) -0.005(5) 0.022(5)

loop_
_atom_type_symbol
_atom_type_description
_atom_type_scat_dispersion_real
_atom_type_scat_dispersion_imag
_atom_type_scat_source
C C 0.0033 0.0016 'International Tables Vol C Tables 4.2.6.8 and 6.1.1.4'
H H 0.0000 0.0000 'International Tables Vol C Tables 4.2.6.8 and 6.1.1.4'
N N 0.0061 0.0033 'International Tables Vol C Tables 4.2.6.8 and 6.1.1.4'
Br Br -0.2901 2.4595 'International Tables Vol C Tables 4.2.6.8 and 6.1.1.4'

loop_
_geom_angle_atom_site_label_1
_geom_angle_atom_site_label_2
_geom_angle_atom_site_label_3
_geom_angle
C6 C1 C2 117.3(6)
C6 C1 Br1 124.0(7)
C2 C1 Br1 118.6(7)
C3 C2 C1 120.8(7)
C2 C3 C4 121.3(6)
C5 C4 C3 117.5(6)
C5 C4 C14 118.2(8)
C3 C4 C14 124.2(8)
C6 C5 C4 120.9(7)
C5 C6 C1 122.1(7)
C12 C11 C16 119.9(6)
C12 C11 C7 120.5(6)
C16 C11 C7 119.5(6)
C13 C12 C11 120.4(7)
C12 C13 C14 120.1(7)
C15 C14 C13 119.0(6)
C15 C14 C4 120.6(7)
C13 C14 C4 120.4(8)
C16 C15 C14 121.2(6)
C15 C16 C11 119.3(6)
N1 C7 C11 168.2(18)
N121 Br2 C21 170(2)
Br2 N121 C127 0.4(15)
N121 C127 C21 166.9(16)
N21 C27 C31 164(2)
N21 Br21 C31 147(3)
Br21 N21 C27 15.1(12)
C26 C21 C22 119.0(6)
C26 C21 C127 120.5(7)
C22 C21 C127 120.5(6)
C26 C21 Br2 120.6(6)
C22 C21 Br2 120.3(6)
C127 C21 Br2 3.2(6)
C23 C22 C21 120.4(7)
C22 C23 C24 121.5(7)
C23 C24 C25 117.1(6)
C23 C24 C34 120.8(7)
C25 C24 C34 122.0(7)
C26 C25 C24 122.1(7)
C25 C26 C21 120.0(7)
C36 C31 C32 119.8(6)
C36 C31 C27 120.4(6)
C32 C31 C27 119.8(6)
C36 C31 Br21 116.7(7)
C32 C31 Br21 123.5(7)
C27 C31 Br21 4.0(7)
C33 C32 C31 120.6(7)
C32 C33 C34 119.8(7)
C35 C34 C33 118.6(6)
C35 C34 C24 124.3(8)
C33 C34 C24 117.1(8)
C34 C35 C36 121.7(7)
C35 C36 C31 119.5(6)
C46 C41 C42 118.8(6)
C46 C41 Br4 120.3(7)
C42 C41 Br4 120.9(7)
C43 C42 C41 120.3(7)
C42 C43 C44 121.2(7)
C43 C44 C45 118.1(6)
C43 C44 C54 123.0(8)
C45 C44 C54 118.9(8)
C46 C45 C44 120.5(7)
C41 C46 C45 121.2(7)
N41 C47 C51 159.9(13)
C52 C51 C56 118.4(6)
C52 C51 C47 121.4(6)
C56 C51 C47 120.1(6)
C51 C52 C53 120.4(7)
C52 C53 C54 121.9(6)
C53 C54 C55 116.8(6)
C53 C54 C44 125.1(8)
C55 C54 C44 118.1(7)
C56 C55 C54 121.1(7)
C55 C56 C51 121.3(7)
C72 C71 C76 120.5(7)
C72 C71 C67 120.2(6)
C76 C71 C67 119.3(6)
C71 C72 C73 118.6(7)
C72 C73 C74 121.1(7)
C75 C74 C73 118.9(7)
C75 C74 C64 116.9(7)
C73 C74 C64 124.1(7)
C76 C75 C74 120.6(7)
C75 C76 C71 120.3(7)
C66 C61 C62 119.5(6)
C66 C61 Br6 121.0(7)
C62 C61 Br6 119.5(7)
C63 C62 C61 120.0(6)
C62 C63 C64 121.3(7)
C65 C64 C63 117.9(6)
C65 C64 C74 120.3(8)
C63 C64 C74 121.8(8)
C64 C65 C66 121.5(7)
C65 C66 C61 119.8(6)
N61 C67 C71 161.5(12)

loop_
_geom_bond_atom_site_label_1
_geom_bond_atom_site_label_2
_geom_bond_distance
Br1 C1 1.886(7)
C1 C6 1.386(8)
C1 C2 1.398(8)
C2 C3 1.388(8)
C3 C4 1.399(7)
C4 C5 1.389(7)
C4 C14 1.475(7)
C5 C6 1.380(8)
C11 C12 1.384(7)
C11 C16 1.390(7)
C11 C7 1.445(8)
C12 C13 1.377(8)
C13 C14 1.391(7)
C14 C15 1.386(7)
C15 C16 1.377(7)
C7 N1 1.172(8)
Br2 N121 0.650(11)
Br2 C21 1.917(7)
N121 C127 1.136(9)
C127 C21 1.441(8)
C27 N21 1.154(5)
C27 C31 1.445(5)
Br21 N21 0.808(14)
Br21 C31 1.859(6)
C21 C26 1.392(8)
C21 C22 1.397(8)
C22 C23 1.379(7)
C23 C24 1.393(7)
C24 C25 1.408(7)
C24 C34 1.469(7)
C25 C26 1.370(8)
C31 C36 1.385(7)
C31 C32 1.388(8)
C32 C33 1.386(8)
C33 C34 1.403(8)
C34 C35 1.383(8)
C35 C36 1.384(8)
Br4 C41 1.906(7)
C41 C46 1.380(8)
C41 C42 1.385(8)
C42 C43 1.385(8)
C43 C44 1.387(7)
C44 C45 1.394(7)
C44 C54 1.480(6)
C45 C46 1.381(8)
C47 N41 1.119(8)
C47 C51 1.454(8)
C51 C52 1.383(8)
C51 C56 1.388(8)
C52 C53 1.388(8)
C53 C54 1.392(7)
C54 C55 1.406(8)
C55 C56 1.376(8)
C71 C72 1.385(8)
C71 C76 1.387(8)
C71 C67 1.462(8)
C72 C73 1.389(8)
C73 C74 1.395(7)
C74 C75 1.381(8)
C74 C64 1.476(7)
C75 C76 1.369(8)
C61 C66 1.384(7)
C61 C62 1.386(7)
C61 Br6 1.863(6)
C62 C63 1.379(8)
C63 C64 1.392(7)
C64 C65 1.382(7)
C65 C66 1.385(8)
C67 N61 1.097(8)
